data_7241614
loop_
_publ_author_name
'Ma, Xiaoyu'
'Zhu, Bingqing'
'Yang, Zeen'
'Jiang, Yuhang'
'Mei, Xuefeng'

_publ_section_title
;
 Stabilizing photo-sensitive colchicine through rebalancing electron
 distribution of the reactive tropolone ring
;
_journal_issue 1
_journal_name_full CrystEngComm
_journal_page_first 30
_journal_page_last 34
_journal_paper_doi 10.1039/D0CE01551B
_journal_volume 23
_journal_year 2021
_chemical_formula_moiety '2(C5 H3 O3 S), 2(H2 O), 2(C7 H7 O)'
_chemical_formula_sum 'C24 H24 O10 S2'
_chemical_formula_weight 536.55
_chemical_name_systematic tropone
_space_group_crystal_system monoclinic
_space_group_IT_number 14
_space_group_name_Hall '-P 2ybc'
_space_group_name_H-M_alt 'P 1 21/c 1'
_atom_sites_solution_hydrogens mixed
_audit_creation_date 2020-04-13
_audit_creation_method
;
Olex2 1.2
(compiled 2018.05.29 svn.r3508 for OlexSys, GUI svn.r5506)
;
_audit_update_record
;
2020-09-04 deposited with the CCDC.	2020-11-23 downloaded from the CCDC.
;
_cell_angle_alpha 90
_cell_angle_beta 91.7390(10)
_cell_angle_gamma 90
_cell_formula_units_Z 4
_cell_length_a 15.4803(5)
_cell_length_b 12.7831(4)
_cell_length_c 12.1312(5)
_cell_measurement_reflns_used 6858
_cell_measurement_temperature 170
_cell_measurement_theta_max 26.27
_cell_measurement_theta_min 2.64
_cell_volume 2399.49(15)
_computing_cell_refinement 'SAINT V8.38A (?, 2016)'
_computing_data_reduction 'SAINT V8.38A (?, 2016)'
_computing_molecular_graphics 'Olex2 (Dolomanov et al., 2009)'
_computing_publication_material 'Olex2 (Dolomanov et al., 2009)'
_computing_structure_refinement 'ShelXL (Sheldrick, 2015)'
_computing_structure_solution 'ShelXT (Sheldrick, 2015)'
_diffrn_ambient_temperature 170.0
_diffrn_measured_fraction_theta_full 0.981
_diffrn_measured_fraction_theta_max 0.973
_diffrn_measurement_device_type 'D8 ADVENTURE'
_diffrn_measurement_method '\w scans'
_diffrn_radiation_type MoK\a
_diffrn_radiation_wavelength 0.71073
_diffrn_reflns_av_R_equivalents 0.0460
_diffrn_reflns_av_unetI/netI 0.0365
_diffrn_reflns_Laue_measured_fraction_full 0.981
_diffrn_reflns_Laue_measured_fraction_max 0.973
_diffrn_reflns_limit_h_max 19
_diffrn_reflns_limit_h_min -19
_diffrn_reflns_limit_k_max 14
_diffrn_reflns_limit_k_min -15
_diffrn_reflns_limit_l_max 14
_diffrn_reflns_limit_l_min -15
_diffrn_reflns_number 22183
_diffrn_reflns_point_group_measured_fraction_full 0.981
_diffrn_reflns_point_group_measured_fraction_max 0.973
_diffrn_reflns_theta_full 25.242
_diffrn_reflns_theta_max 26.396
_diffrn_reflns_theta_min 2.315
_diffrn_standards_number 0
_exptl_absorpt_coefficient_mu 0.280
_exptl_absorpt_correction_T_max 0.7454
_exptl_absorpt_correction_T_min 0.7148
_exptl_absorpt_correction_type multi-scan
_exptl_absorpt_process_details
;
SADABS-2016/2 (Bruker,2016/2) was used for absorption correction.
wR2(int) was 0.0740 before and 0.0480 after correction.
The Ratio of minimum to maximum transmission is 0.9589.
The \l/2 correction factor is Not present.
;
_exptl_crystal_colour 'clear light colourless'
_exptl_crystal_colour_lustre clear
_exptl_crystal_colour_modifier light
_exptl_crystal_colour_primary colourless
_exptl_crystal_density_diffrn 1.485
_exptl_crystal_description needle
_exptl_crystal_F_000 1120
_exptl_crystal_size_max 0.1
_exptl_crystal_size_mid 0.1
_exptl_crystal_size_min 0.1
_refine_diff_density_max 0.625
_refine_diff_density_min -0.375
_refine_diff_density_rms 0.054
_refine_ls_extinction_method none
_refine_ls_goodness_of_fit_ref 1.027
_refine_ls_hydrogen_treatment constr
_refine_ls_matrix_type full
_refine_ls_number_parameters 333
_refine_ls_number_reflns 4785
_refine_ls_number_restraints 0
_refine_ls_restrained_S_all 1.027
_refine_ls_R_factor_all 0.0623
_refine_ls_R_factor_gt 0.0448
_refine_ls_shift/su_max 0.001
_refine_ls_shift/su_mean 0.000
_refine_ls_structure_factor_coef Fsqd
_refine_ls_weighting_details 'w=1/[\s^2^(Fo^2^)+(0.0379P)^2^+2.3667P] where P=(Fo^2^+2Fc^2^)/3'
_refine_ls_weighting_scheme calc
_refine_ls_wR_factor_gt 0.0987
_refine_ls_wR_factor_ref 0.1096
_reflns_Friedel_coverage 0.000
_reflns_number_gt 3817
_reflns_number_total 4785
_reflns_threshold_expression 'I > 2\s(I)'
_cod_data_source_file d0ce01551b2.cif
_cod_data_source_block 22019996_0ma
_cod_depositor_comments 'Adding full bibliography for 7241604--7241616.cif.'
_cod_database_code 7241614
_shelx_shelxl_version_number 2014/7
_shelx_space_group_comment
;
The symmetry employed for this shelxl refinement is uniquely defined
by the following loop, which should always be used as a source of
symmetry information in preference to the above space-group names.
They are only intended as comments.
;
_shelx_estimated_absorpt_t_max 0.973
_shelx_estimated_absorpt_t_min 0.973
_olex2_refinement_description
;
1. Fixed Uiso
 At 1.2 times of:
  All C(H) groups
 At 1.5 times of:
  All O(H) groups, All O(H,H) groups
2.a Free rotating group:
 O10(H10a,H10b), O5(H5a,H5b)
2.b Aromatic/amide H refined with riding coordinates:
 C23(H23), C21(H21), C11(H11), C9(H9), C19(H19), C22(H22), C10(H10), C7(H7),
 C18(H18), C14(H14), C6(H6a), C5(H5), C17(H17), C2(H2), C15(H15), C16(H16),
 C4(H4), C3(H3)
2.c Idealised tetrahedral OH refined as rotating group:
 O6(H6), O1(H1)
;
_olex2_submission_special_instructions 'No special instructions were received'

loop_
_space_group_symop_operation_xyz
'x, y, z'
'-x, y+1/2, -z+1/2'
'-x, -y, -z'
'x, -y-1/2, z-1/2'

loop_
_atom_site_label
_atom_site_type_symbol
_atom_site_fract_x
_atom_site_fract_y
_atom_site_fract_z
_atom_site_U_iso_or_equiv
_atom_site_adp_type
_atom_site_occupancy
_atom_site_site_symmetry_order
_atom_site_calc_flag
_atom_site_refinement_flags_posn
_atom_site_refinement_flags_adp
_atom_site_refinement_flags_occupancy
_atom_site_disorder_assembly
_atom_site_disorder_group
S2 S 0.31711(3) 0.35282(4) 0.53991(5) 0.02597(15) Uani 1 1 d . . . . .
S1 S 0.17446(4) 0.84478(5) 0.44080(5) 0.02962(15) Uani 1 1 d . . . . .
O9 O 0.22856(10) 0.38399(13) 0.51684(14) 0.0342(4) Uani 1 1 d . . . . .
O8 O 0.34361(10) 0.26563(12) 0.47063(13) 0.0325(4) Uani 1 1 d . . . . .
O7 O 0.33586(11) 0.33219(14) 0.65615(13) 0.0382(4) Uani 1 1 d . . . . .
O10 O 0.22976(11) 0.24417(15) 0.79642(15) 0.0416(5) Uani 1 1 d . . . . .
H10A H 0.2630 0.2464 0.8555 0.062 Uiso 1 1 d G . . . .
H10B H 0.2614 0.2697 0.7448 0.062 Uiso 1 1 d G . . . .
O4 O 0.14270(11) 0.81203(14) 0.33215(14) 0.0386(4) Uani 1 1 d . . . . .
O3 O 0.26454(10) 0.87635(14) 0.44141(15) 0.0397(4) Uani 1 1 d . . . . .
O2 O 0.15594(11) 0.76877(14) 0.52555(15) 0.0416(4) Uani 1 1 d . . . . .
O6 O 0.19100(11) 0.05768(15) 0.76147(15) 0.0440(5) Uani 1 1 d . . . . .
H6 H 0.1978 0.1216 0.7755 0.066 Uiso 1 1 calc GR . . . .
O1 O 0.42471(12) 0.68406(14) 0.70688(15) 0.0434(5) Uani 1 1 d . . . . .
H1 H 0.3711 0.6751 0.6996 0.065 Uiso 1 1 calc GR . . . .
O5 O 0.26480(14) 0.6823(2) 0.67662(18) 0.0794(9) Uani 1 1 d . . . . .
H5A H 0.2327 0.6878 0.7339 0.119 Uiso 1 1 d G . . . .
H5B H 0.2410 0.7164 0.6216 0.119 Uiso 1 1 d G . . . .
C24 C 0.47548(13) 0.45609(16) 0.51760(17) 0.0229(4) Uani 1 1 d . . . . .
C23 C 0.48033(14) 0.63186(17) 0.43599(18) 0.0271(5) Uani 1 1 d . . . . .
H23 H 0.5126 0.6903 0.4118 0.032 Uiso 1 1 calc R . . . .
C20 C 0.38333(13) 0.46075(17) 0.50380(17) 0.0240(5) Uani 1 1 d . . . . .
C21 C 0.34348(14) 0.54734(18) 0.45967(18) 0.0284(5) Uani 1 1 d . . . . .
H21 H 0.2822 0.5493 0.4519 0.034 Uiso 1 1 calc R . . . .
C1 C 0.45910(15) 0.60487(18) 0.76037(18) 0.0286(5) Uani 1 1 d . . . . .
C13 C 0.11329(14) 0.02906(19) 0.78810(18) 0.0297(5) Uani 1 1 d . . . . .
C11 C 0.02546(15) 1.14108(19) 0.53042(19) 0.0315(5) Uani 1 1 d . . . . .
H11 H -0.0036 1.2032 0.5510 0.038 Uiso 1 1 calc R . . . .
C9 C 0.15699(15) 1.05150(18) 0.4879(2) 0.0330(5) Uani 1 1 d . . . . .
H9 H 0.2177 1.0541 0.4787 0.040 Uiso 1 1 calc R . . . .
C12 C 0.02267(14) 0.95380(17) 0.48552(18) 0.0271(5) Uani 1 1 d . . . . .
C8 C 0.11385(14) 0.95876(18) 0.47341(18) 0.0283(5) Uani 1 1 d . . . . .
C19 C 0.05996(15) 0.10241(18) 0.8401(2) 0.0316(5) Uani 1 1 d . . . . .
H19 H 0.0860 0.1680 0.8567 0.038 Uiso 1 1 calc R . . . .
C22 C 0.39252(15) 0.63349(18) 0.42573(19) 0.0316(5) Uani 1 1 d . . . . .
H22 H 0.3642 0.6933 0.3954 0.038 Uiso 1 1 calc R . . . .
C10 C 0.11221(15) 1.14326(19) 0.5164(2) 0.0325(5) Uani 1 1 d . . . . .
H10 H 0.1430 1.2071 0.5259 0.039 Uiso 1 1 calc R . . . .
C7 C 0.40622(15) 0.52436(19) 0.79853(19) 0.0315(5) Uani 1 1 d . . . . .
H7 H 0.3462 0.5319 0.7815 0.038 Uiso 1 1 calc R . . . .
C18 C -0.02424(15) 0.0920(2) 0.8698(2) 0.0370(6) Uani 1 1 d . . . . .
H18 H -0.0480 0.1515 0.9046 0.044 Uiso 1 1 calc R . . . .
C14 C 0.09131(17) -0.0745(2) 0.7609(2) 0.0387(6) Uani 1 1 d . . . . .
H14 H 0.1362 -0.1151 0.7308 0.046 Uiso 1 1 calc R . . . .
C6 C 0.42893(18) 0.43682(19) 0.8566(2) 0.0389(6) Uani 1 1 d . . . . .
H6A H 0.3820 0.3929 0.8751 0.047 Uiso 1 1 calc R . . . .
C5 C 0.5097(2) 0.4017(2) 0.8930(2) 0.0478(7) Uani 1 1 d . . . . .
H5 H 0.5104 0.3374 0.9323 0.057 Uiso 1 1 calc R . . . .
C17 C -0.08045(16) 0.0071(2) 0.8568(2) 0.0443(7) Uani 1 1 d . . . . .
H17 H -0.1375 0.0175 0.8813 0.053 Uiso 1 1 calc R . . . .
C2 C 0.54959(17) 0.6108(2) 0.7746(2) 0.0433(6) Uani 1 1 d . . . . .
H2 H 0.5759 0.6707 0.7439 0.052 Uiso 1 1 calc R . . . .
C15 C 0.01441(19) -0.1249(2) 0.7719(2) 0.0473(7) Uani 1 1 d . . . . .
H15 H 0.0137 -0.1955 0.7475 0.057 Uiso 1 1 calc R . . . .
C16 C -0.06362(19) -0.0889(2) 0.8133(3) 0.0505(7) Uani 1 1 d . . . . .
H16 H -0.1104 -0.1371 0.8108 0.061 Uiso 1 1 calc R . . . .
C4 C 0.5874(2) 0.4472(3) 0.8796(2) 0.0576(9) Uani 1 1 d . . . . .
H4 H 0.6361 0.4106 0.9097 0.069 Uiso 1 1 calc R . . . .
C3 C 0.60460(18) 0.5421(3) 0.8266(3) 0.0576(9) Uani 1 1 d . . . . .
H3 H 0.6638 0.5616 0.8270 0.069 Uiso 1 1 calc R . . . .

loop_
_atom_site_aniso_label
_atom_site_aniso_U_11
_atom_site_aniso_U_22
_atom_site_aniso_U_33
_atom_site_aniso_U_23
_atom_site_aniso_U_13
_atom_site_aniso_U_12
S2 0.0236(3) 0.0280(3) 0.0266(3) -0.0033(2) 0.0052(2) -0.0065(2)
S1 0.0238(3) 0.0345(3) 0.0305(3) 0.0029(2) -0.0011(2) 0.0010(2)
O9 0.0235(8) 0.0350(9) 0.0446(10) -0.0080(7) 0.0069(7) -0.0048(7)
O8 0.0315(9) 0.0280(9) 0.0379(10) -0.0086(7) 0.0011(7) -0.0003(7)
O7 0.0410(10) 0.0482(11) 0.0256(9) 0.0030(7) 0.0043(7) -0.0194(8)
O10 0.0306(10) 0.0572(12) 0.0369(10) 0.0170(9) 0.0007(8) -0.0096(8)
O4 0.0347(10) 0.0476(11) 0.0332(10) -0.0041(8) -0.0009(7) -0.0002(8)
O3 0.0230(9) 0.0468(11) 0.0494(11) 0.0014(8) 0.0011(8) -0.0011(7)
O2 0.0356(10) 0.0425(10) 0.0469(11) 0.0162(8) 0.0016(8) 0.0040(8)
O6 0.0340(10) 0.0550(12) 0.0434(11) -0.0011(9) 0.0057(8) 0.0011(8)
O1 0.0531(12) 0.0333(10) 0.0441(11) 0.0096(8) 0.0045(9) 0.0044(8)
O5 0.0520(14) 0.146(2) 0.0409(13) 0.0390(15) 0.0130(10) 0.0452(14)
C24 0.0249(11) 0.0247(11) 0.0192(11) -0.0017(8) 0.0042(8) -0.0021(8)
C23 0.0299(12) 0.0253(11) 0.0262(12) 0.0024(9) 0.0043(9) -0.0030(9)
C20 0.0226(11) 0.0269(11) 0.0227(11) -0.0033(8) 0.0056(9) -0.0038(8)
C21 0.0219(11) 0.0342(13) 0.0292(12) -0.0012(9) 0.0026(9) 0.0007(9)
C1 0.0345(13) 0.0288(12) 0.0228(12) -0.0039(9) 0.0038(9) 0.0002(9)
C13 0.0233(12) 0.0397(13) 0.0259(12) 0.0044(10) -0.0012(9) 0.0025(10)
C11 0.0286(12) 0.0332(13) 0.0326(13) 0.0028(10) -0.0023(10) -0.0050(9)
C9 0.0269(12) 0.0369(13) 0.0350(14) 0.0038(10) -0.0019(10) -0.0065(10)
C12 0.0255(12) 0.0327(12) 0.0228(11) 0.0067(9) -0.0024(9) -0.0037(9)
C8 0.0259(12) 0.0323(12) 0.0263(12) 0.0050(9) -0.0021(9) -0.0025(9)
C19 0.0269(12) 0.0301(12) 0.0378(14) 0.0020(10) 0.0016(10) 0.0000(9)
C22 0.0321(13) 0.0285(12) 0.0343(13) 0.0057(10) 0.0012(10) 0.0031(9)
C10 0.0288(12) 0.0323(13) 0.0362(14) 0.0028(10) -0.0022(10) -0.0104(9)
C7 0.0271(12) 0.0354(13) 0.0318(13) -0.0012(10) -0.0002(10) -0.0052(9)
C18 0.0319(14) 0.0371(14) 0.0424(15) 0.0046(11) 0.0068(11) 0.0048(10)
C14 0.0442(15) 0.0371(14) 0.0347(14) -0.0032(11) 0.0005(11) 0.0063(11)
C6 0.0525(16) 0.0314(13) 0.0329(14) -0.0012(10) 0.0018(12) -0.0098(11)
C5 0.075(2) 0.0370(15) 0.0311(15) -0.0018(11) -0.0014(14) 0.0183(14)
C17 0.0260(13) 0.0495(17) 0.0577(18) 0.0180(13) 0.0057(12) -0.0023(11)
C2 0.0332(14) 0.0544(17) 0.0426(16) 0.0010(13) 0.0077(12) -0.0135(12)
C15 0.0575(18) 0.0325(14) 0.0513(18) -0.0014(12) -0.0063(14) -0.0036(12)
C16 0.0426(16) 0.0453(17) 0.063(2) 0.0130(14) -0.0073(14) -0.0142(13)
C4 0.056(2) 0.080(2) 0.0366(16) -0.0052(15) -0.0065(14) 0.0384(18)
C3 0.0257(14) 0.096(3) 0.0507(19) -0.0037(18) 0.0016(13) 0.0020(15)

loop_
_atom_type_symbol
_atom_type_description
_atom_type_scat_dispersion_real
_atom_type_scat_dispersion_imag
_atom_type_scat_source
C C 0.0033 0.0016 'International Tables Vol C Tables 4.2.6.8 and 6.1.1.4'
H H 0.0000 0.0000 'International Tables Vol C Tables 4.2.6.8 and 6.1.1.4'
O O 0.0106 0.0060 'International Tables Vol C Tables 4.2.6.8 and 6.1.1.4'
S S 0.1246 0.1234 'International Tables Vol C Tables 4.2.6.8 and 6.1.1.4'

loop_
_geom_angle_atom_site_label_1
_geom_angle_atom_site_label_2
_geom_angle_atom_site_label_3
_geom_angle
_geom_angle_site_symmetry_1
_geom_angle_site_symmetry_3
_geom_angle_publ_flag
O9 S2 O8 112.30(9) . . ?
O9 S2 O7 113.41(10) . . ?
O9 S2 C20 106.74(10) . . ?
O8 S2 C20 105.99(10) . . ?
O7 S2 O8 111.58(10) . . ?
O7 S2 C20 106.22(10) . . ?
O4 S1 C8 105.69(10) . . ?
O3 S1 O4 112.52(10) . . ?
O3 S1 C8 106.47(11) . . ?
O2 S1 O4 112.40(11) . . ?
O2 S1 O3 113.17(10) . . ?
O2 S1 C8 105.87(11) . . ?
H10A O10 H10B 104.5 . . ?
C13 O6 H6 109.5 . . ?
C1 O1 H1 109.5 . . ?
H5A O5 H5B 109.5 . . ?
C24 C24 C20 118.0(2) 3_666 . ?
C23 C24 C24 119.1(2) 3_666 3_666 ?
C23 C24 C20 122.95(19) 3_666 . ?
C24 C23 H23 119.5 3_666 . ?
C22 C23 C24 121.0(2) . 3_666 ?
C22 C23 H23 119.5 . . ?
C24 C20 S2 121.17(16) . . ?
C21 C20 S2 117.83(17) . . ?
C21 C20 C24 121.0(2) . . ?
C20 C21 H21 119.8 . . ?
C20 C21 C22 120.5(2) . . ?
C22 C21 H21 119.8 . . ?
O1 C1 C7 119.9(2) . . ?
O1 C1 C2 114.1(2) . . ?
C7 C1 C2 125.9(2) . . ?
O6 C13 C19 118.7(2) . . ?
O6 C13 C14 115.1(2) . . ?
C14 C13 C19 126.2(2) . . ?
C12 C11 H11 119.6 3_576 . ?
C10 C11 H11 119.6 . . ?
C10 C11 C12 120.8(2) . 3_576 ?
C8 C9 H9 119.7 . . ?
C8 C9 C10 120.7(2) . . ?
C10 C9 H9 119.7 . . ?
C12 C12 C11 118.5(2) 3_576 3_576 ?
C12 C12 C8 119.1(2) 3_576 . ?
C8 C12 C11 122.4(2) . 3_576 ?
C9 C8 S1 118.54(18) . . ?
C9 C8 C12 120.4(2) . . ?
C12 C8 S1 121.06(17) . . ?
C13 C19 H19 115.6 . . ?
C18 C19 C13 128.9(2) . . ?
C18 C19 H19 115.6 . . ?
C23 C22 C21 120.5(2) . . ?
C23 C22 H22 119.7 . . ?
C21 C22 H22 119.7 . . ?
C11 C10 C9 120.6(2) . . ?
C11 C10 H10 119.7 . . ?
C9 C10 H10 119.7 . . ?
C1 C7 H7 115.5 . . ?
C6 C7 C1 129.0(2) . . ?
C6 C7 H7 115.5 . . ?
C19 C18 H18 115.1 . . ?
C19 C18 C17 129.8(2) . . ?
C17 C18 H18 115.1 . . ?
C13 C14 H14 115.5 . . ?
C15 C14 C13 129.0(3) . . ?
C15 C14 H14 115.5 . . ?
C7 C6 H6A 114.9 . . ?
C7 C6 C5 130.2(3) . . ?
C5 C6 H6A 114.9 . . ?
C6 C5 H5 115.9 . . ?
C4 C5 C6 128.3(3) . . ?
C4 C5 H5 115.9 . . ?
C18 C17 H17 116.0 . . ?
C16 C17 C18 128.1(3) . . ?
C16 C17 H17 116.0 . . ?
C1 C2 H2 115.6 . . ?
C3 C2 C1 128.8(3) . . ?
C3 C2 H2 115.6 . . ?
C14 C15 H15 114.9 . . ?
C14 C15 C16 130.2(3) . . ?
C16 C15 H15 114.9 . . ?
C17 C16 C15 127.7(3) . . ?
C17 C16 H16 116.2 . . ?
C15 C16 H16 116.2 . . ?
C5 C4 H4 116.2 . . ?
C5 C4 C3 127.6(3) . . ?
C3 C4 H4 116.2 . . ?
C2 C3 C4 130.1(3) . . ?
C2 C3 H3 115.0 . . ?
C4 C3 H3 115.0 . . ?

loop_
_geom_bond_atom_site_label_1
_geom_bond_atom_site_label_2
_geom_bond_distance
_geom_bond_site_symmetry_2
_geom_bond_publ_flag
S2 O9 1.4467(17) . ?
S2 O8 1.4621(16) . ?
S2 O7 1.4551(17) . ?
S2 C20 1.781(2) . ?
S1 O4 1.4543(17) . ?
S1 O3 1.4514(17) . ?
S1 O2 1.4495(18) . ?
S1 C8 1.784(2) . ?
O10 H10A 0.8701 . ?
O10 H10B 0.8701 . ?
O6 H6 0.8400 . ?
O6 C13 1.307(3) . ?
O1 H1 0.8400 . ?
O1 C1 1.307(3) . ?
O5 H5A 0.8695 . ?
O5 H5B 0.8703 . ?
C24 C24 1.428(4) 3_666 ?
C24 C23 1.423(3) 3_666 ?
C24 C20 1.433(3) . ?
C23 C24 1.423(3) 3_666 ?
C23 H23 0.9500 . ?
C23 C22 1.362(3) . ?
C20 C21 1.368(3) . ?
C21 H21 0.9500 . ?
C21 C22 1.406(3) . ?
C1 C7 1.402(3) . ?
C1 C2 1.408(3) . ?
C13 C19 1.411(3) . ?
C13 C14 1.403(3) . ?
C11 H11 0.9500 . ?
C11 C12 1.433(3) 3_576 ?
C11 C10 1.359(3) . ?
C9 H9 0.9500 . ?
C9 C8 1.369(3) . ?
C9 C10 1.411(3) . ?
C12 C11 1.433(3) 3_576 ?
C12 C12 1.423(4) 3_576 ?
C12 C8 1.425(3) . ?
C19 H19 0.9500 . ?
C19 C18 1.369(3) . ?
C22 H22 0.9500 . ?
C10 H10 0.9500 . ?
C7 H7 0.9500 . ?
C7 C6 1.363(3) . ?
C18 H18 0.9500 . ?
C18 C17 1.397(4) . ?
C14 H14 0.9500 . ?
C14 C15 1.364(4) . ?
C6 H6A 0.9500 . ?
C6 C5 1.387(4) . ?
C5 H5 0.9500 . ?
C5 C4 1.351(4) . ?
C17 H17 0.9500 . ?
C17 C16 1.364(4) . ?
C2 H2 0.9500 . ?
C2 C3 1.364(4) . ?
C15 H15 0.9500 . ?
C15 C16 1.400(4) . ?
C16 H16 0.9500 . ?
C4 H4 0.9500 . ?
C4 C3 1.403(5) . ?
C3 H3 0.9500 . ?
